data_9017533
loop_
_publ_author_name
'Ilinets, A. M.'
'Bikbau, M. Y.'
'Nudelman, B. I.'
'Bolotina, N. B.'

_publ_section_title
;
 The peculiarities of the atomic-structure of alinite and jasmundite
 Note: Cr-bearing material
;
_journal_name_full Kristallografiya
_journal_page_first 71
_journal_page_last 77
_journal_volume 34
_journal_year 1989
_chemical_formula_sum 'Al Ca9.6 Cl Mg1.4 O18 Si3'
_chemical_name_mineral Alinite
_space_group_IT_number 139
_space_group_name_Hall '-I 4 2'
_space_group_name_H-M_alt 'I 4/m m m'
_symmetry_space_group_name_H-M 'I 4/m m m'
_cell_angle_alpha 90
_cell_angle_beta 90
_cell_angle_gamma 90
_cell_length_a 10.485
_cell_length_b 10.485
_cell_length_c 8.609
_cell_formula_units_Z 2
_cell_volume 946.432
_database_code_amcsd 0020212
_exptl_crystal_density_diffrn 2.995
_cod_data_source_file inputs/fixed/downloads/17/17762.cif
_cod_data_source_block 17762
_cod_original_formula_sum 'Ca9.6 Mg1.4 (Si3 Al) O18 Cl'
_cod_database_code 9017533

loop_
_space_group_symop_operation_xyz
x,y,z
1/2+x,1/2+y,1/2+z
-y,-x,z
1/2-y,1/2-x,1/2+z
y,x,-z
1/2+y,1/2+x,1/2-z
y,-x,-z
1/2+y,1/2-x,1/2-z
-y,x,z
1/2-y,1/2+x,1/2+z
x,-y,z
1/2+x,1/2-y,1/2+z
-x,y,-z
1/2-x,1/2+y,1/2-z
x,y,-z
1/2+x,1/2+y,1/2-z
-x,-y,z
1/2-x,1/2-y,1/2+z
y,x,z
1/2+y,1/2+x,1/2+z
-y,-x,-z
1/2-y,1/2-x,1/2-z
-y,x,-z
1/2-y,1/2+x,1/2-z
y,-x,z
1/2+y,1/2-x,1/2+z
-x,y,z
1/2-x,1/2+y,1/2+z
x,-y,-z
1/2+x,1/2-y,1/2-z
-x,-y,-z
1/2-x,1/2-y,1/2-z

loop_
_atom_site_label
_atom_site_fract_x
_atom_site_fract_y
_atom_site_fract_z
_atom_site_occupancy
_atom_site_U_iso_or_equiv
Ca1 0.00000 0.26170 0.29090 1.00000 0.01862
Ca2 0.00000 0.00000 0.00000 1.00000 0.00899
Ca3 0.00000 0.50000 0.00000 0.30000 0.00836
Mg3 0.00000 0.50000 0.00000 0.70000 0.00836
Si1 0.21070 0.21070 0.00000 0.75000 0.00709
Al1 0.21070 0.21070 0.00000 0.25000 0.00709
O1 0.17970 0.36470 0.00000 1.00000 0.01874
O2 0.14450 0.14450 0.15290 1.00000 0.01165
O3 0.00000 0.50000 0.25000 1.00000 0.01900
Cl 0.00000 0.00000 0.50000 1.00000 0.02964

loop_
_cod_related_entry_id
_cod_related_entry_database
_cod_related_entry_code
1 AMCSD 0020212
